data_2015286
loop_
_publ_author_name
'Kasyan, Oleg'
'Thondorf, Iris'
'Bolte, Michael'
'Kalchenko, Vitaly'
'B\"ohmer, Volker'

_publ_section_title
;
 Unusual conformations of 1,3-dialkoxythiacalix[4]arenes in the solid
 state
;
_journal_coeditor_code AV3005
_journal_issue 5
_journal_name_full 'Acta Crystallographica Section C'
_journal_page_first o289
_journal_page_last o294
_journal_paper_doi 10.1107/S0108270106011243
_journal_volume 62
_journal_year 2006
_chemical_formula_iupac 'C30 H20 N4 O12 S4, 2C3 H6 O'
_chemical_formula_moiety 'C30 H20 N4 O12 S4, 2C3 H6 O'
_chemical_formula_sum 'C36 H32 N4 O14 S4'
_chemical_formula_weight 872.90
_chemical_name_systematic
;
syn-2^2^,4^2^-dihydroxy-1^5^,2^5^,3^5^,4^5^-tetranitro-1^2^,3^2^-
bis(prop-2-enoxy)thiacalix[4]arene acetone disolvate
;
_space_group_IT_number 56
_symmetry_cell_setting orthorhombic
_symmetry_space_group_name_Hall '-P 2ab 2ac'
_symmetry_space_group_name_H-M 'P c c n'
_atom_sites_solution_hydrogens geom
_atom_sites_solution_primary direct
_atom_sites_solution_secondary difmap
_audit_creation_method SHELXL-97
_cell_angle_alpha 90.00
_cell_angle_beta 90.00
_cell_angle_gamma 90.00
_cell_formula_units_Z 4
_cell_length_a 8.8760(3)
_cell_length_b 17.3100(5)
_cell_length_c 26.0798(10)
_cell_measurement_reflns_used 60450
_cell_measurement_temperature 173(2)
_cell_measurement_theta_max 27.8
_cell_measurement_theta_min 2.7
_cell_volume 4007.0(2)
_computing_cell_refinement X-Area
_computing_data_collection 'X-Area (Stoe & Cie, 2001)'
_computing_data_reduction X-Area
_computing_molecular_graphics 'XP in SHELXTL-Plus (Sheldrick, 1991)'
_computing_publication_material SHELXL97
_computing_structure_refinement 'SHELXL97 (Sheldrick, 1997)'
_computing_structure_solution 'SHELXS97 (Sheldrick, 1990)'
_diffrn_ambient_temperature 173(2)
_diffrn_measured_fraction_theta_full 0.991
_diffrn_measured_fraction_theta_max 0.985
_diffrn_measurement_device_type 'STOE IPDS-II two-circle-diffractometer'
_diffrn_measurement_method \w
_diffrn_radiation_monochromator graphite
_diffrn_radiation_source 'fine-focus sealed tube'
_diffrn_radiation_type MoK\a
_diffrn_radiation_wavelength 0.71073
_diffrn_reflns_av_R_equivalents 0.0670
_diffrn_reflns_av_sigmaI/netI 0.0252
_diffrn_reflns_limit_h_max 11
_diffrn_reflns_limit_h_min -11
_diffrn_reflns_limit_k_max 22
_diffrn_reflns_limit_k_min -22
_diffrn_reflns_limit_l_max 33
_diffrn_reflns_limit_l_min -34
_diffrn_reflns_number 56923
_diffrn_reflns_theta_full 25.00
_diffrn_reflns_theta_max 27.65
_diffrn_reflns_theta_min 2.78
_diffrn_standards_decay_% 0
_diffrn_standards_interval_time 0
_diffrn_standards_number 0
_exptl_absorpt_coefficient_mu 0.309
_exptl_absorpt_correction_T_max 0.9436
_exptl_absorpt_correction_T_min 0.8812
_exptl_absorpt_correction_type multi-scan
_exptl_absorpt_process_details '(MULABS; Spek, 2003; Blessing, 1995)'
_exptl_crystal_colour colourless
_exptl_crystal_density_diffrn 1.447
_exptl_crystal_density_method 'not measured'
_exptl_crystal_description plate
_exptl_crystal_F_000 1808
_exptl_crystal_size_max 0.42
_exptl_crystal_size_mid 0.37
_exptl_crystal_size_min 0.19
_refine_diff_density_max 0.308
_refine_diff_density_min -0.202
_refine_ls_extinction_coef 0.0023(3)
_refine_ls_extinction_expression Fc^*^=kFc[1+0.001xFc^2^\l^3^/sin(2\q)]^-1/4^
_refine_ls_extinction_method SHELXL97
_refine_ls_goodness_of_fit_ref 1.062
_refine_ls_hydrogen_treatment mixed
_refine_ls_matrix_type full
_refine_ls_number_parameters 267
_refine_ls_number_reflns 4617
_refine_ls_number_restraints 0
_refine_ls_restrained_S_all 1.062
_refine_ls_R_factor_all 0.0387
_refine_ls_R_factor_gt 0.0339
_refine_ls_shift/su_max 0.001
_refine_ls_shift/su_mean 0.000
_refine_ls_structure_factor_coef Fsqd
_refine_ls_weighting_details 'calc w=1/[\s^2^(Fo^2^)+(0.0372P)^2^+2.0180P] where P=(Fo^2^+2Fc^2^)/3'
_refine_ls_weighting_scheme calc
_refine_ls_wR_factor_gt 0.0815
_refine_ls_wR_factor_ref 0.0840
_reflns_number_gt 4227
_reflns_number_total 4617
_reflns_threshold_expression I>2\s(I)
_cod_data_source_file av3005.cif
_cod_data_source_block 3b1
_cod_depositor_comments
;
The following automatic conversions were performed:
'_symmetry_cell_setting' value 'Orthorhombic' changed to 'orthorhombic'
according to '/home/saulius/struct/CIF-dictionaries/cif_core.dic'
dictionary named 'cif_core.dic' version 2.4.1 from 2010-06-29.

Automatic conversion script
Id: cif_fix_enum 1527 2010-12-29 10:47:43Z saulius 

The following automatic conversions were performed:

'_symmetry_cell_setting' value 'Orthorhombic' changed to
'orthorhombic' according to
/home/saulius/struct/CIF-dictionaries/cif_core.dic dictionary named
'cif_core.dic' version 2.4.1 from 2010-06-29.

Automatic conversion script
Id: cif_fix_values 1715 2011-07-08 13:25:40Z adriana 
;
_cod_database_code 2015286

loop_
_symmetry_equiv_pos_as_xyz
'x, y, z'
'-x+1/2, -y+1/2, z'
'-x, y+1/2, -z+1/2'
'x+1/2, -y, -z+1/2'
'-x, -y, -z'
'x-1/2, y-1/2, -z'
'x, -y-1/2, z-1/2'
'-x-1/2, y, z-1/2'

loop_
_atom_site_type_symbol
_atom_site_label
_atom_site_fract_x
_atom_site_fract_y
_atom_site_fract_z
_atom_site_U_iso_or_equiv
_atom_site_adp_type
_atom_site_calc_flag
_atom_site_refinement_flags
_atom_site_occupancy
S S1 1.10374(4) 0.616317(19) 0.384606(13) 0.02121(9) Uani d . 1
S S2 0.48375(4) 0.566071(19) 0.371849(13) 0.02109(9) Uani d . 1
O O3 0.34739(15) 0.63844(7) 0.25405(4) 0.0372(3) Uani d . 1
O O12 0.78776(11) 0.59610(5) 0.42519(4) 0.0212(2) Uani d . 1
O O22 0.44018(12) 0.73365(6) 0.33263(4) 0.0268(2) Uani d . 1
H H22 0.418(3) 0.6928(14) 0.3145(9) 0.050(6) Uiso d . 1
O O151 0.71047(14) 0.55879(9) 0.18687(5) 0.0437(3) Uani d . 1
O O152 0.95137(14) 0.58156(7) 0.19102(4) 0.0363(3) Uani d . 1
O O251 0.43113(19) 0.64501(8) 0.56568(5) 0.0489(3) Uani d . 1
O O252 0.4387(3) 0.76954(8) 0.57074(5) 0.0714(6) Uani d . 1
N N15 0.82703(15) 0.57261(7) 0.21097(5) 0.0269(3) Uani d . 1
N N25 0.43783(18) 0.70927(8) 0.54589(5) 0.0363(3) Uani d . 1
C C3 0.38755(18) 0.66006(8) 0.21168(6) 0.0280(3) Uani d . 1
C C11 0.93641(14) 0.60122(7) 0.34818(5) 0.0191(3) Uani d . 1
C C12 0.79616(14) 0.59182(7) 0.37283(5) 0.0179(2) Uani d . 1
C C13 0.66501(14) 0.57936(7) 0.34330(5) 0.0187(3) Uani d . 1
C C14 0.67667(15) 0.57194(7) 0.29021(5) 0.0212(3) Uani d . 1
H H14 0.5897 0.5623 0.2700 0.025 Uiso calc R 1
C C15 0.81750(16) 0.57880(7) 0.26735(5) 0.0213(3) Uani d . 1
C C16 0.94793(15) 0.59462(7) 0.29504(5) 0.0212(3) Uani d . 1
H H16 1.0421 0.6007 0.2782 0.025 Uiso calc R 1
C C21 0.46619(14) 0.65281(7) 0.40820(5) 0.0190(2) Uani d . 1
C C22 0.44599(14) 0.72503(8) 0.38356(5) 0.0188(3) Uani d . 1
C C23 0.43351(14) 0.79279(7) 0.41390(5) 0.0189(2) Uani d . 1
C C24 0.43420(15) 0.78768(8) 0.46700(5) 0.0222(3) Uani d . 1
H H24 0.4277 0.8330 0.4874 0.027 Uiso calc R 1
C C25 0.44452(16) 0.71518(8) 0.48995(5) 0.0239(3) Uani d . 1
C C26 0.46214(15) 0.64789(8) 0.46137(5) 0.0213(3) Uani d . 1
H H26 0.4713 0.5993 0.4780 0.026 Uiso calc R 1
C C31 0.4947(3) 0.72639(11) 0.20481(8) 0.0468(5) Uani d . 1
H H31A 0.5210 0.7478 0.2384 0.070 Uiso calc R 1
H H31B 0.4468 0.7665 0.1839 0.070 Uiso calc R 1
H H31C 0.5862 0.7082 0.1876 0.070 Uiso calc R 1
C C32 0.3341(2) 0.61978(10) 0.16417(6) 0.0393(4) Uani d . 1
H H32A 0.2654 0.5778 0.1736 0.059 Uiso calc R 1
H H32B 0.4208 0.5985 0.1457 0.059 Uiso calc R 1
H H32C 0.2812 0.6567 0.1421 0.059 Uiso calc R 1
C C121 0.79998(19) 0.52058(9) 0.44916(6) 0.0308(3) Uani d . 1
H H12A 0.8958 0.4958 0.4388 0.037 Uiso calc R 1
H H12B 0.7159 0.4873 0.4376 0.037 Uiso calc R 1
C C122 0.7952(2) 0.52887(12) 0.50611(7) 0.0405(4) Uani d . 1
H H122 0.8014 0.4824 0.5254 0.049 Uiso calc R 1
C C123 0.7834(2) 0.59327(14) 0.53252(7) 0.0473(5) Uani d . 1
H H12C 0.7769 0.6414 0.5152 0.057 Uiso calc R 1
H H12D 0.7815 0.5916 0.5689 0.057 Uiso calc R 1

loop_
_atom_site_aniso_label
_atom_site_aniso_U_11
_atom_site_aniso_U_22
_atom_site_aniso_U_33
_atom_site_aniso_U_12
_atom_site_aniso_U_13
_atom_site_aniso_U_23
S1 0.01456(15) 0.02122(16) 0.02785(18) 0.00167(11) -0.00244(12) -0.00119(12)
S2 0.01566(15) 0.02088(16) 0.02673(17) -0.00277(11) 0.00248(12) -0.00672(12)
O3 0.0437(7) 0.0449(6) 0.0230(5) -0.0051(5) -0.0041(5) 0.0008(5)
O12 0.0219(5) 0.0229(4) 0.0189(5) 0.0005(4) 0.0003(4) 0.0005(3)
O22 0.0358(6) 0.0267(5) 0.0179(5) -0.0019(4) -0.0026(4) -0.0026(4)
O151 0.0369(7) 0.0695(9) 0.0247(6) 0.0058(6) -0.0054(5) -0.0089(5)
O152 0.0418(7) 0.0395(6) 0.0275(6) -0.0092(5) 0.0130(5) -0.0089(5)
O251 0.0747(10) 0.0446(7) 0.0274(6) 0.0040(7) 0.0125(6) 0.0093(5)
O252 0.1446(18) 0.0467(8) 0.0229(6) 0.0033(10) 0.0126(8) -0.0103(6)
N15 0.0327(7) 0.0255(6) 0.0223(6) 0.0032(5) 0.0020(5) -0.0039(4)
N25 0.0491(9) 0.0390(7) 0.0207(6) 0.0040(6) 0.0080(6) -0.0010(5)
C3 0.0333(8) 0.0249(7) 0.0258(7) 0.0027(6) -0.0060(6) -0.0003(5)
C11 0.0160(6) 0.0168(5) 0.0245(7) 0.0005(4) -0.0015(5) -0.0009(5)
C12 0.0179(6) 0.0157(5) 0.0200(6) 0.0013(4) 0.0001(5) -0.0018(4)
C13 0.0154(6) 0.0171(6) 0.0234(6) 0.0011(4) 0.0011(5) -0.0027(5)
C14 0.0191(6) 0.0205(6) 0.0238(7) 0.0020(5) -0.0025(5) -0.0034(5)
C15 0.0247(7) 0.0194(6) 0.0199(6) 0.0027(5) 0.0024(5) -0.0023(5)
C16 0.0192(6) 0.0197(6) 0.0249(7) 0.0017(5) 0.0038(5) -0.0007(5)
C21 0.0128(5) 0.0211(6) 0.0230(6) -0.0009(4) 0.0018(5) -0.0042(5)
C22 0.0128(5) 0.0243(6) 0.0194(6) -0.0017(5) 0.0002(4) -0.0018(5)
C23 0.0133(5) 0.0202(6) 0.0232(6) -0.0009(4) 0.0012(5) -0.0010(5)
C24 0.0191(6) 0.0244(6) 0.0232(7) -0.0002(5) 0.0030(5) -0.0053(5)
C25 0.0238(7) 0.0293(7) 0.0184(6) 0.0006(5) 0.0043(5) -0.0013(5)
C26 0.0176(6) 0.0232(6) 0.0232(7) 0.0000(5) 0.0026(5) 0.0006(5)
C31 0.0644(13) 0.0389(9) 0.0372(9) -0.0186(9) -0.0048(9) -0.0014(7)
C32 0.0550(11) 0.0372(8) 0.0257(8) -0.0133(8) -0.0079(7) -0.0006(6)
C121 0.0354(8) 0.0277(7) 0.0293(8) -0.0007(6) -0.0022(6) 0.0088(6)
C122 0.0360(9) 0.0578(11) 0.0278(8) -0.0014(8) -0.0024(7) 0.0165(8)
C123 0.0382(10) 0.0802(14) 0.0235(8) 0.0005(9) -0.0004(7) 0.0018(8)

loop_
_atom_type_symbol
_atom_type_description
_atom_type_scat_dispersion_real
_atom_type_scat_dispersion_imag
_atom_type_scat_source
C C 0.0033 0.0016 'International Tables Vol C Tables 4.2.6.8 and 6.1.1.4'
H H 0.0000 0.0000 'International Tables Vol C Tables 4.2.6.8 and 6.1.1.4'
N N 0.0061 0.0033 'International Tables Vol C Tables 4.2.6.8 and 6.1.1.4'
O O 0.0106 0.0060 'International Tables Vol C Tables 4.2.6.8 and 6.1.1.4'
S S 0.1246 0.1234 'International Tables Vol C Tables 4.2.6.8 and 6.1.1.4'

loop_
_geom_angle_atom_site_label_1
_geom_angle_atom_site_label_2
_geom_angle_atom_site_label_3
_geom_angle_site_symmetry_1
_geom_angle_site_symmetry_3
_geom_angle
C23 S1 C11 2_665 . 101.75(6)
C16 C11 C12 . . 120.56(12)
C16 C11 S1 . . 118.74(10)
C12 C11 S1 . . 120.62(10)
O12 C12 C11 . . 119.76(11)
O12 C12 C13 . . 120.48(11)
C11 C12 C13 . . 119.76(12)
C14 C13 C12 . . 119.63(12)
C14 C13 S2 . . 117.94(10)
C12 C13 S2 . . 122.29(10)
C15 C14 C13 . . 119.00(12)
C15 C14 H14 . . 120.5
C13 C14 H14 . . 120.5
C14 C15 C16 . . 122.85(13)
C14 C15 N15 . . 118.19(12)
C16 C15 N15 . . 118.89(12)
C15 C16 C11 . . 118.08(12)
C15 C16 H16 . . 121.0
C11 C16 H16 . . 121.0
O152 N15 O151 . . 124.14(13)
O152 N15 C15 . . 117.62(12)
O151 N15 C15 . . 118.24(12)
C12 O12 C121 . . 112.10(10)
O12 C121 C122 . . 109.84(13)
O12 C121 H12A . . 109.7
C122 C121 H12A . . 109.7
O12 C121 H12B . . 109.7
C122 C121 H12B . . 109.7
H12A C121 H12B . . 108.2
C123 C122 C121 . . 127.24(17)
C123 C122 H122 . . 116.4
C121 C122 H122 . . 116.4
C122 C123 H12C . . 120.0
C122 C123 H12D . . 120.0
H12C C123 H12D . . 120.0
C21 S2 C13 . . 101.06(6)
C26 C21 C22 . . 120.21(12)
C26 C21 S2 . . 118.78(10)
C22 C21 S2 . . 120.86(10)
O22 C22 C21 . . 123.61(12)
O22 C22 C23 . . 117.29(12)
C21 C22 C23 . . 119.09(12)
C24 C23 C22 . . 120.23(12)
C24 C23 S1 . 2_665 119.04(10)
C22 C23 S1 . 2_665 120.38(10)
C23 C24 C25 . . 119.09(12)
C23 C24 H24 . . 120.5
C25 C24 H24 . . 120.5
C26 C25 C24 . . 122.09(13)
C26 C25 N25 . . 118.68(13)
C24 C25 N25 . . 119.23(13)
C21 C26 C25 . . 119.08(13)
C21 C26 H26 . . 120.5
C25 C26 H26 . . 120.5
O251 N25 O252 . . 123.24(15)
O251 N25 C25 . . 118.97(14)
O252 N25 C25 . . 117.79(14)
C22 O22 H22 . . 117.1(15)
O3 C3 C32 . . 120.91(15)
O3 C3 C31 . . 121.85(15)
C32 C3 C31 . . 117.22(14)
C3 C31 H31A . . 109.5
C3 C31 H31B . . 109.5
H31A C31 H31B . . 109.5
C3 C31 H31C . . 109.5
H31A C31 H31C . . 109.5
H31B C31 H31C . . 109.5
C3 C32 H32A . . 109.5
C3 C32 H32B . . 109.5
H32A C32 H32B . . 109.5
C3 C32 H32C . . 109.5
H32A C32 H32C . . 109.5
H32B C32 H32C . . 109.5

loop_
_geom_bond_atom_site_label_1
_geom_bond_atom_site_label_2
_geom_bond_site_symmetry_2
_geom_bond_distance
S1 C23 2_665 1.7800(14)
S1 C11 . 1.7824(13)
C11 C16 . 1.3943(19)
C11 C12 . 1.4106(18)
C12 O12 . 1.3694(16)
C12 C13 . 1.4124(18)
C13 C14 . 1.3942(19)
C13 S2 . 1.7877(13)
C14 C15 . 1.3900(19)
C14 H14 . 0.9500
C15 C16 . 1.3915(19)
C15 N15 . 1.4768(18)
C16 H16 . 0.9500
N15 O152 . 1.2300(17)
N15 O151 . 1.2340(18)
O12 C121 . 1.4531(17)
C121 C122 . 1.493(2)
C121 H12A . 0.9900
C121 H12B . 0.9900
C122 C123 . 1.315(3)
C122 H122 . 0.9500
C123 H12C . 0.9500
C123 H12D . 0.9500
S2 C21 . 1.7824(13)
C21 C26 . 1.3899(19)
C21 C22 . 1.4171(18)
C22 O22 . 1.3374(16)
C22 C23 . 1.4191(18)
C23 C24 . 1.3878(19)
C23 S1 2_665 1.7800(14)
C24 C25 . 1.393(2)
C24 H24 . 0.9500
C25 C26 . 1.3915(19)
C25 N25 . 1.4638(19)
C26 H26 . 0.9500
N25 O251 . 1.2277(19)
N25 O252 . 1.2281(19)
O22 H22 . 0.87(2)
O3 C3 . 1.220(2)
C3 C32 . 1.499(2)
C3 C31 . 1.502(2)
C31 H31A . 0.9800
C31 H31B . 0.9800
C31 H31C . 0.9800
C32 H32A . 0.9800
C32 H32B . 0.9800
C32 H32C . 0.9800

loop_
_geom_hbond_atom_site_label_D
_geom_hbond_atom_site_label_H
_geom_hbond_atom_site_label_A
_geom_hbond_distance_DH
_geom_hbond_distance_HA
_geom_hbond_distance_DA
_geom_hbond_angle_DHA
O22 H22 O3 0.87(2) 1.94(2) 2.7558(16) 155(2)

loop_
_geom_torsion_atom_site_label_1
_geom_torsion_atom_site_label_2
_geom_torsion_atom_site_label_3
_geom_torsion_atom_site_label_4
_geom_torsion_site_symmetry_1
_geom_torsion_site_symmetry_4
_geom_torsion
C23 S1 C11 C16 2_665 . 118.89(11)
C23 S1 C11 C12 2_665 . -64.61(11)
C16 C11 C12 O12 . . 177.96(11)
S1 C11 C12 O12 . . 1.53(16)
C16 C11 C12 C13 . . -3.12(18)
S1 C11 C12 C13 . . -179.55(9)
O12 C12 C13 C14 . . -177.32(11)
C11 C12 C13 C14 . . 3.76(18)
O12 C12 C13 S2 . . -1.67(16)
C11 C12 C13 S2 . . 179.41(9)
C12 C13 C14 C15 . . -1.49(18)
S2 C13 C14 C15 . . -177.32(10)
C13 C14 C15 C16 . . -1.5(2)
C13 C14 C15 N15 . . -178.57(11)
C14 C15 C16 C11 . . 2.2(2)
N15 C15 C16 C11 . . 179.21(11)
C12 C11 C16 C15 . . 0.18(19)
S1 C11 C16 C15 . . 176.68(10)
C14 C15 N15 O152 . . 177.42(13)
C16 C15 N15 O152 . . 0.27(18)
C14 C15 N15 O151 . . -2.63(19)
C16 C15 N15 O151 . . -179.79(13)
C11 C12 O12 C121 . . -93.38(14)
C13 C12 O12 C121 . . 87.71(14)
C12 O12 C121 C122 . . 178.16(12)
O12 C121 C122 C123 . . -0.6(2)
C14 C13 S2 C21 . . -127.05(10)
C12 C13 S2 C21 . . 57.23(11)
C13 S2 C21 C26 . . -114.33(11)
C13 S2 C21 C22 . . 70.09(11)
C26 C21 C22 O22 . . -176.19(12)
S2 C21 C22 O22 . . -0.67(18)
C26 C21 C22 C23 . . 4.90(18)
S2 C21 C22 C23 . . -179.58(9)
O22 C22 C23 C24 . . 178.10(12)
C21 C22 C23 C24 . . -2.93(18)
O22 C22 C23 S1 . 2_665 4.98(16)
C21 C22 C23 S1 . 2_665 -176.05(9)
C22 C23 C24 C25 . . -1.16(19)
S1 C23 C24 C25 2_665 . 172.05(10)
C23 C24 C25 C26 . . 3.4(2)
C23 C24 C25 N25 . . -177.02(13)
C22 C21 C26 C25 . . -2.74(19)
S2 C21 C26 C25 . . -178.35(10)
C24 C25 C26 C21 . . -1.5(2)
N25 C25 C26 C21 . . 178.98(13)
C26 C25 N25 O251 . . -8.0(2)
C24 C25 N25 O251 . . 172.48(15)
C26 C25 N25 O252 . . 172.26(17)
C24 C25 N25 O252 . . -7.3(2)
